data_7014249
loop_
_publ_author_name
'Schaefer, Carsten'
'Gleiter, Rolf'
'Rominger, Frank'

_publ_section_title
;
 A stepwise degradation of sterically hindered CpCo-cyclobutadiene
 complexes.
;
_journal_issue 24
_journal_name_full 'Dalton transactions (Cambridge, England : 2003)'
_journal_page_first 4146
_journal_page_last 4151
_journal_paper_doi 10.1039/b412167h
_journal_year 2004
_chemical_formula_sum 'C20 H36 O5 Si2'
_chemical_formula_weight 412.67
_chemical_name_common '8 in paper'
_chemical_name_systematic
;
?
;
_space_group_IT_number 14
_symmetry_cell_setting monoclinic
_symmetry_space_group_name_Hall '-P 2yn'
_symmetry_space_group_name_H-M 'P 1 21/n 1'
_atom_sites_solution_hydrogens geom
_atom_sites_solution_primary direct
_atom_sites_solution_secondary difmap
_audit_creation_method SHELXL-97
_cell_angle_alpha 90.00
_cell_angle_beta 99.5110(10)
_cell_angle_gamma 90.00
_cell_formula_units_Z 4
_cell_length_a 9.1299(2)
_cell_length_b 16.3989(4)
_cell_length_c 15.8666(4)
_cell_measurement_temperature 200(2)
_cell_volume 2342.90(10)
_computing_cell_refinement 'Bruker SMART'
_computing_data_collection 'Bruker SMART'
_computing_data_reduction 'Bruker SHELXTL'
_computing_molecular_graphics 'Bruker SHELXTL'
_computing_publication_material 'Bruker SHELXTL'
_computing_structure_refinement 'SHELXL-97 (Sheldrick, 1997)'
_computing_structure_solution 'SHELXS-97 (Sheldrick, 1990)'
_diffrn_ambient_temperature 200(2)
_diffrn_measured_fraction_theta_full 0.998
_diffrn_measured_fraction_theta_max 0.998
_diffrn_measurement_device_type 'CCD area detector'
_diffrn_measurement_method 'phi and omega scans'
_diffrn_radiation_monochromator graphite
_diffrn_radiation_source 'fine-focus sealed tube'
_diffrn_radiation_type MoK\a
_diffrn_radiation_wavelength 0.71073
_diffrn_reflns_av_R_equivalents 0.0620
_diffrn_reflns_av_sigmaI/netI 0.0476
_diffrn_reflns_limit_h_max 10
_diffrn_reflns_limit_h_min -10
_diffrn_reflns_limit_k_max 19
_diffrn_reflns_limit_k_min -19
_diffrn_reflns_limit_l_max 18
_diffrn_reflns_limit_l_min -18
_diffrn_reflns_number 18957
_diffrn_reflns_theta_full 24.41
_diffrn_reflns_theta_max 24.41
_diffrn_reflns_theta_min 1.80
_exptl_absorpt_coefficient_mu 0.177
_exptl_absorpt_correction_T_max 0.9655
_exptl_absorpt_correction_T_min 0.9588
_exptl_absorpt_correction_type multi-scan
_exptl_crystal_colour colorless
_exptl_crystal_density_diffrn 1.170
_exptl_crystal_density_method 'not measured'
_exptl_crystal_description polyhedron
_exptl_crystal_F_000 896
_exptl_crystal_size_max 0.24
_exptl_crystal_size_mid 0.22
_exptl_crystal_size_min 0.20
_refine_diff_density_max 0.347
_refine_diff_density_min -0.315
_refine_diff_density_rms 0.057
_refine_ls_extinction_method none
_refine_ls_goodness_of_fit_ref 1.015
_refine_ls_hydrogen_treatment constr
_refine_ls_matrix_type full
_refine_ls_number_parameters 256
_refine_ls_number_reflns 3858
_refine_ls_number_restraints 0
_refine_ls_restrained_S_all 1.015
_refine_ls_R_factor_all 0.0714
_refine_ls_R_factor_gt 0.0455
_refine_ls_shift/su_max 0.001
_refine_ls_shift/su_mean 0.000
_refine_ls_structure_factor_coef Fsqd
_refine_ls_weighting_details 'calc w=1/[\s^2^(Fo^2^)+(0.0773P)^2^+0.3237P] where P=(Fo^2^+2Fc^2^)/3'
_refine_ls_weighting_scheme calc
_refine_ls_wR_factor_gt 0.1129
_refine_ls_wR_factor_ref 0.1286
_reflns_number_gt 2771
_reflns_number_total 3858
_reflns_threshold_expression >2sigma(I)
_cod_data_source_file b412167h.txt
_cod_data_source_block cs44
_cod_depositor_comments
;
The following automatic conversions were performed:
'_symmetry_cell_setting' value 'Monoclinic' changed to 'monoclinic'
according to '/home/saulius/struct/CIF-dictionaries/cif_core.dic'
dictionary named 'cif_core.dic' version 2.4.1 from 2010-06-29.

Automatic conversion script
Id: cif_fix_enum 1527 2010-12-29 10:47:43Z saulius 
;
_cod_original_sg_symbol_H-M P2(1)/n
_cod_database_code 7014249

loop_
_symmetry_equiv_pos_as_xyz
'x, y, z'
'-x+1/2, y+1/2, -z+1/2'
'-x, -y, -z'
'x-1/2, -y-1/2, z-1/2'

loop_
_atom_site_label
_atom_site_type_symbol
_atom_site_fract_x
_atom_site_fract_y
_atom_site_fract_z
_atom_site_U_iso_or_equiv
_atom_site_adp_type
_atom_site_occupancy
_atom_site_symmetry_multiplicity
_atom_site_calc_flag
_atom_site_refinement_flags
_atom_site_disorder_assembly
_atom_site_disorder_group
Si1 Si 0.24990(8) 0.60677(4) 0.61938(5) 0.0347(2) Uani 1 1 d . . .
O1 O 0.29378(19) 0.61570(10) 0.72394(11) 0.0386(5) Uani 1 1 d . . .
O2 O 0.36413(17) 0.65873(10) 0.57018(10) 0.0316(4) Uani 1 1 d . . .
Si2 Si 0.60810(8) 0.95468(4) 0.63164(4) 0.0329(2) Uani 1 1 d . . .
O3 O 0.45162(18) 0.91704(10) 0.57994(10) 0.0349(4) Uani 1 1 d . . .
O4 O 0.63715(18) 0.91330(10) 0.72683(10) 0.0337(4) Uani 1 1 d . . .
C1 C 0.5217(3) 0.67488(15) 0.59588(15) 0.0312(6) Uani 1 1 d . . .
C2 C 0.5357(2) 0.74089(14) 0.66688(14) 0.0270(5) Uani 1 1 d . . .
C3 C 0.4125(2) 0.74408(15) 0.72101(14) 0.0283(6) Uani 1 1 d . . .
C4 C 0.3368(3) 0.68739(15) 0.77485(15) 0.0325(6) Uani 1 1 d . . .
C5 C 0.7203(3) 0.84426(15) 0.76350(15) 0.0320(6) Uani 1 1 d . . .
C6 C 0.6905(3) 0.76778(15) 0.70505(15) 0.0323(6) Uani 1 1 d . . .
O6 O 0.79871(19) 0.73009(12) 0.68956(13) 0.0495(5) Uani 1 1 d . . .
C7 C 0.4090(2) 0.80234(14) 0.66635(15) 0.0265(5) Uani 1 1 d . . .
C8 C 0.3402(3) 0.87510(15) 0.61840(16) 0.0319(6) Uani 1 1 d . . .
C11 C 0.6009(3) 0.59548(16) 0.62653(18) 0.0413(7) Uani 1 1 d . . .
H11A H 0.5686 0.5777 0.6795 0.062 Uiso 1 1 calc R . .
H11B H 0.7085 0.6045 0.6371 0.062 Uiso 1 1 calc R . .
H11C H 0.5763 0.5534 0.5826 0.062 Uiso 1 1 calc R . .
C12 C 0.5757(3) 0.70654(17) 0.51617(17) 0.0395(7) Uani 1 1 d . . .
H12A H 0.5572 0.6654 0.4709 0.059 Uiso 1 1 calc R . .
H12B H 0.6825 0.7179 0.5294 0.059 Uiso 1 1 calc R . .
H12C H 0.5223 0.7568 0.4969 0.059 Uiso 1 1 calc R . .
C13 C 0.4417(3) 0.65778(19) 0.85303(17) 0.0494(8) Uani 1 1 d . . .
H13A H 0.3917 0.6165 0.8827 0.074 Uiso 1 1 calc R . .
H13B H 0.4709 0.7038 0.8915 0.074 Uiso 1 1 calc R . .
H13C H 0.5303 0.6339 0.8354 0.074 Uiso 1 1 calc R . .
C14 C 0.2008(3) 0.72851(19) 0.79904(19) 0.0508(8) Uani 1 1 d . . .
H14A H 0.1308 0.7418 0.7471 0.076 Uiso 1 1 calc R . .
H14B H 0.2307 0.7787 0.8309 0.076 Uiso 1 1 calc R . .
H14C H 0.1530 0.6916 0.8348 0.076 Uiso 1 1 calc R . .
C15 C 0.2564(4) 0.49586(17) 0.59775(19) 0.0511(8) Uani 1 1 d . . .
H15A H 0.2475 0.4868 0.5361 0.077 Uiso 1 1 calc R . .
H15B H 0.1741 0.4687 0.6190 0.077 Uiso 1 1 calc R . .
H15C H 0.3509 0.4735 0.6268 0.077 Uiso 1 1 calc R . .
C16 C 0.0606(3) 0.6442(2) 0.57820(19) 0.0497(8) Uani 1 1 d . . .
H16A H 0.0500 0.7001 0.5982 0.074 Uiso 1 1 calc R . .
H16B H -0.0124 0.6090 0.5990 0.074 Uiso 1 1 calc R . .
H16C H 0.0440 0.6434 0.5156 0.074 Uiso 1 1 calc R . .
C21 C 0.6750(3) 0.83001(18) 0.85048(16) 0.0454(7) Uani 1 1 d . . .
H21A H 0.7097 0.8756 0.8886 0.068 Uiso 1 1 calc R . .
H21B H 0.7197 0.7792 0.8750 0.068 Uiso 1 1 calc R . .
H21C H 0.5666 0.8261 0.8439 0.068 Uiso 1 1 calc R . .
C22 C 0.8855(3) 0.86555(19) 0.7758(2) 0.0484(7) Uani 1 1 d . . .
H22A H 0.9167 0.8710 0.7199 0.073 Uiso 1 1 calc R . .
H22B H 0.9431 0.8222 0.8084 0.073 Uiso 1 1 calc R . .
H22C H 0.9026 0.9172 0.8070 0.073 Uiso 1 1 calc R . .
C23 C 0.2749(3) 0.93172(18) 0.67899(19) 0.0485(7) Uani 1 1 d . . .
H23A H 0.3537 0.9494 0.7250 0.073 Uiso 1 1 calc R . .
H23B H 0.1982 0.9026 0.7035 0.073 Uiso 1 1 calc R . .
H23C H 0.2308 0.9795 0.6473 0.073 Uiso 1 1 calc R . .
C24 C 0.2209(3) 0.84913(18) 0.54477(18) 0.0457(7) Uani 1 1 d . . .
H24A H 0.1840 0.8971 0.5110 0.069 Uiso 1 1 calc R . .
H24B H 0.1388 0.8233 0.5675 0.069 Uiso 1 1 calc R . .
H24C H 0.2630 0.8102 0.5084 0.069 Uiso 1 1 calc R . .
C25 C 0.5918(3) 1.06541(17) 0.6488(2) 0.0502(8) Uani 1 1 d . . .
H25A H 0.5203 1.0753 0.6875 0.075 Uiso 1 1 calc R . .
H25B H 0.5575 1.0923 0.5940 0.075 Uiso 1 1 calc R . .
H25C H 0.6889 1.0874 0.6742 0.075 Uiso 1 1 calc R . .
C26 C 0.7511(3) 0.93105(18) 0.56517(18) 0.0462(7) Uani 1 1 d . . .
H26A H 0.8441 0.9586 0.5889 0.069 Uiso 1 1 calc R . .
H26B H 0.7174 0.9500 0.5066 0.069 Uiso 1 1 calc R . .
H26C H 0.7676 0.8720 0.5648 0.069 Uiso 1 1 calc R . .

loop_
_atom_site_aniso_label
_atom_site_aniso_U_11
_atom_site_aniso_U_22
_atom_site_aniso_U_33
_atom_site_aniso_U_23
_atom_site_aniso_U_13
_atom_site_aniso_U_12
Si1 0.0354(4) 0.0376(4) 0.0330(4) -0.0043(3) 0.0110(3) -0.0052(3)
O1 0.0453(11) 0.0395(11) 0.0336(10) -0.0010(8) 0.0137(8) -0.0097(8)
O2 0.0279(9) 0.0389(10) 0.0297(9) -0.0018(7) 0.0094(7) -0.0014(7)
Si2 0.0343(4) 0.0319(4) 0.0337(4) 0.0028(3) 0.0098(3) 0.0008(3)
O3 0.0376(10) 0.0384(10) 0.0302(9) 0.0045(8) 0.0092(8) -0.0019(8)
O4 0.0332(10) 0.0353(10) 0.0334(10) 0.0009(8) 0.0082(8) 0.0022(8)
C1 0.0291(13) 0.0374(15) 0.0298(14) -0.0030(11) 0.0126(11) 0.0019(11)
C2 0.0253(13) 0.0324(14) 0.0255(13) 0.0021(10) 0.0105(10) 0.0043(10)
C3 0.0242(13) 0.0382(15) 0.0241(13) -0.0036(11) 0.0086(10) 0.0020(11)
C4 0.0356(14) 0.0378(15) 0.0266(13) -0.0028(11) 0.0127(11) -0.0076(11)
C5 0.0276(13) 0.0384(15) 0.0293(14) 0.0031(11) 0.0029(11) -0.0005(11)
C6 0.0284(14) 0.0383(15) 0.0329(14) 0.0071(11) 0.0127(11) 0.0033(11)
O6 0.0273(10) 0.0528(13) 0.0702(14) -0.0111(10) 0.0133(9) 0.0083(9)
C7 0.0217(12) 0.0318(14) 0.0275(13) -0.0042(11) 0.0083(10) 0.0017(10)
C8 0.0288(13) 0.0338(14) 0.0354(14) 0.0012(11) 0.0115(11) 0.0022(11)
C11 0.0403(16) 0.0377(16) 0.0481(17) -0.0032(13) 0.0134(13) 0.0058(12)
C12 0.0381(15) 0.0510(18) 0.0334(15) -0.0034(12) 0.0177(12) -0.0009(12)
C13 0.0613(19) 0.0552(19) 0.0323(15) 0.0070(13) 0.0093(14) -0.0142(15)
C14 0.0462(17) 0.061(2) 0.0535(18) -0.0114(15) 0.0322(15) -0.0104(14)
C15 0.0606(19) 0.0449(18) 0.0497(18) -0.0092(14) 0.0148(15) -0.0113(15)
C16 0.0351(16) 0.065(2) 0.0510(18) -0.0065(15) 0.0133(13) -0.0093(14)
C21 0.0501(18) 0.0556(18) 0.0300(15) 0.0014(13) 0.0050(13) -0.0020(14)
C22 0.0324(15) 0.0541(19) 0.0569(19) -0.0037(15) 0.0023(14) -0.0030(13)
C23 0.0436(17) 0.0452(17) 0.0611(19) -0.0014(15) 0.0217(15) 0.0132(13)
C24 0.0378(15) 0.0460(17) 0.0498(17) 0.0107(14) -0.0032(13) 0.0015(13)
C25 0.0561(19) 0.0398(17) 0.0540(19) 0.0015(14) 0.0073(15) -0.0007(14)
C26 0.0457(17) 0.0522(18) 0.0443(17) 0.0082(14) 0.0183(14) 0.0025(14)

loop_
_atom_type_symbol
_atom_type_description
_atom_type_scat_dispersion_real
_atom_type_scat_dispersion_imag
_atom_type_scat_source
C C 0.0033 0.0016 'International Tables Vol C Tables 4.2.6.8 and 6.1.1.4'
H H 0.0000 0.0000 'International Tables Vol C Tables 4.2.6.8 and 6.1.1.4'
O O 0.0106 0.0060 'International Tables Vol C Tables 4.2.6.8 and 6.1.1.4'
Si Si 0.0817 0.0704 'International Tables Vol C Tables 4.2.6.8 and 6.1.1.4'

loop_
_geom_angle_atom_site_label_1
_geom_angle_atom_site_label_2
_geom_angle_atom_site_label_3
_geom_angle
_geom_angle_site_symmetry_1
_geom_angle_site_symmetry_3
_geom_angle_publ_flag
O2 Si1 O1 111.41(9) . . ?
O2 Si1 C16 106.85(12) . . ?
O1 Si1 C16 112.58(12) . . ?
O2 Si1 C15 112.29(11) . . ?
O1 Si1 C15 105.29(12) . . ?
C16 Si1 C15 108.48(14) . . ?
C4 O1 Si1 129.36(15) . . ?
C1 O2 Si1 129.70(15) . . ?
O4 Si2 O3 107.42(9) . . ?
O4 Si2 C25 106.02(12) . . ?
O3 Si2 C25 110.99(12) . . ?
O4 Si2 C26 114.65(11) . . ?
O3 Si2 C26 105.89(12) . . ?
C25 Si2 C26 111.84(14) . . ?
C8 O3 Si2 125.60(15) . . ?
C5 O4 Si2 134.18(15) . . ?
O2 C1 C12 105.70(19) . . ?
O2 C1 C11 109.1(2) . . ?
C12 C1 C11 110.7(2) . . ?
O2 C1 C2 106.84(17) . . ?
C12 C1 C2 111.5(2) . . ?
C11 C1 C2 112.6(2) . . ?
C6 C2 C3 119.55(19) . . ?
C6 C2 C7 117.8(2) . . ?
C3 C2 C7 49.78(14) . . ?
C6 C2 C1 117.05(19) . . ?
C3 C2 C1 116.92(19) . . ?
C7 C2 C1 118.85(19) . . ?
C7 C3 C4 151.4(2) . . ?
C7 C3 C2 65.46(16) . . ?
C4 C3 C2 138.5(2) . . ?
O1 C4 C3 107.07(18) . . ?
O1 C4 C13 105.9(2) . . ?
C3 C4 C13 112.0(2) . . ?
O1 C4 C14 110.2(2) . . ?
C3 C4 C14 109.9(2) . . ?
C13 C4 C14 111.6(2) . . ?
O4 C5 C21 106.5(2) . . ?
O4 C5 C22 108.5(2) . . ?
C21 C5 C22 109.2(2) . . ?
O4 C5 C6 111.48(19) . . ?
C21 C5 C6 111.7(2) . . ?
C22 C5 C6 109.4(2) . . ?
O6 C6 C2 120.4(2) . . ?
O6 C6 C5 117.3(2) . . ?
C2 C6 C5 122.3(2) . . ?
C3 C7 C8 153.7(2) . . ?
C3 C7 C2 64.76(17) . . ?
C8 C7 C2 141.2(2) . . ?
O3 C8 C7 109.22(18) . . ?
O3 C8 C24 105.9(2) . . ?
C7 C8 C24 110.8(2) . . ?
O3 C8 C23 110.6(2) . . ?
C7 C8 C23 109.8(2) . . ?
C24 C8 C23 110.4(2) . . ?

loop_
_geom_bond_atom_site_label_1
_geom_bond_atom_site_label_2
_geom_bond_distance
_geom_bond_site_symmetry_2
_geom_bond_publ_flag
Si1 O2 1.6408(17) . ?
Si1 O1 1.6476(18) . ?
Si1 C16 1.848(3) . ?
Si1 C15 1.854(3) . ?
O1 C4 1.444(3) . ?
O2 C1 1.454(3) . ?
Si2 O4 1.6369(18) . ?
Si2 O3 1.6455(18) . ?
Si2 C25 1.846(3) . ?
Si2 C26 1.850(3) . ?
O3 C8 1.444(3) . ?
O4 C5 1.432(3) . ?
C1 C12 1.523(3) . ?
C1 C11 1.529(4) . ?
C1 C2 1.552(3) . ?
C2 C6 1.508(3) . ?
C2 C3 1.525(3) . ?
C2 C7 1.534(3) . ?
C3 C7 1.287(3) . ?
C3 C4 1.505(3) . ?
C4 C13 1.516(4) . ?
C4 C14 1.518(4) . ?
C5 C21 1.522(3) . ?
C5 C22 1.529(3) . ?
C5 C6 1.557(4) . ?
C6 O6 1.225(3) . ?
C7 C8 1.496(3) . ?
C8 C24 1.521(4) . ?
C8 C23 1.527(3) . ?
